data_2212534
loop_
_publ_author_name
'A. Elangovan'
'A. Thamaraichelvan'
'A. Ramu'
'S. Athimoolam'
'S. Natarajan'

_publ_section_title
;
 <i>N</i>,<i>N</i>,<i>N</i>',<i>N</i>'-Tetramethylbutane-1,4-diammonium
 bis(<i>p</i>-aminobenzoate) 2.25-hydrate
;
_journal_coeditor_code DN3037
_journal_issue 3
_journal_name_full 'Acta Crystallographica Section E'
_journal_page_first o1418
_journal_page_last o1420
_journal_paper_doi 10.1107/S1600536807007325
_journal_volume 63
_journal_year 2007
_chemical_formula_iupac 'C8 H22 N2 2+ , 2C7 H6 N O2 - , 2.25H2 O'
_chemical_formula_moiety 'C8 H22 N2 2+ , 2C7 H6 N O2 - , 2.25H2 O'
_chemical_formula_sum 'C22 H38.5 N4 O6.25'
_chemical_formula_weight 459.07
_chemical_name_systematic
;
N,N,N',N'-Tetramethylbutane-1,4-diammonium bis(p-aminobenzoate) 2.25-hydrate
;
_space_group_IT_number 15
_symmetry_cell_setting monoclinic
_symmetry_space_group_name_Hall '-I 2ya'
_symmetry_space_group_name_H-M 'I 1 2/a 1'
_atom_sites_solution_hydrogens geom
_atom_sites_solution_primary direct
_atom_sites_solution_secondary difmap
_audit_creation_method SHELXL97
_cell_angle_alpha 90.00
_cell_angle_beta 92.79(5)
_cell_angle_gamma 90.00
_cell_formula_units_Z 8
_cell_length_a 20.4798(9)
_cell_length_b 10.5692(7)
_cell_length_c 23.072(18)
_cell_measurement_reflns_used 25
_cell_measurement_temperature 293(2)
_cell_measurement_theta_max 12.19
_cell_measurement_theta_min 10.24
_cell_volume 4988(4)
_computing_cell_refinement 'CAD-4 EXPRESS'
_computing_data_collection 'CAD-4 EXPRESS (Enraf--Nonius, 1994)'
_computing_data_reduction 'XCAD4 (Harms & Wocadlo, 1995)'
_computing_molecular_graphics
;
PLATON (Spek, 2003), MERCURY (Macrae <i>et al.</i>,  2006),
ORTEPIII (Burnett & Johnson, 1996) and ORTEP-3 for Windows (Farrugia,
1997)
;
_computing_publication_material SHELXL97
_computing_structure_refinement 'SHELXL97 (Sheldrick, 1997)'
_computing_structure_solution 'SHELXS97 (Sheldrick, 1997)'
_diffrn_ambient_temperature 293(2)
_diffrn_measured_fraction_theta_full 0.999
_diffrn_measured_fraction_theta_max 0.999
_diffrn_measurement_device_type 'Nonius MACH3 sealed tube'
_diffrn_measurement_method \w/2\q
_diffrn_radiation_monochromator graphite
_diffrn_radiation_source 'fine-focus sealed tube'
_diffrn_radiation_type MoK\a
_diffrn_radiation_wavelength 0.71069
_diffrn_reflns_av_R_equivalents 0.0197
_diffrn_reflns_av_sigmaI/netI 0.0457
_diffrn_reflns_limit_h_max 24
_diffrn_reflns_limit_h_min -18
_diffrn_reflns_limit_k_max 12
_diffrn_reflns_limit_k_min -1
_diffrn_reflns_limit_l_max 27
_diffrn_reflns_limit_l_min -18
_diffrn_reflns_number 4997
_diffrn_reflns_theta_full 24.97
_diffrn_reflns_theta_max 24.97
_diffrn_reflns_theta_min 2.12
_diffrn_standards_decay_% 0
_diffrn_standards_interval_time 60
_diffrn_standards_number 3
_exptl_absorpt_coefficient_mu 0.090
_exptl_absorpt_correction_T_max 0.9865
_exptl_absorpt_correction_T_min 0.9182
_exptl_absorpt_correction_type psi-scan
_exptl_absorpt_process_details '(North <i>et al.</i>,  1968)'
_exptl_crystal_colour yellow
_exptl_crystal_density_diffrn 1.223
_exptl_crystal_density_method 'not measured'
_exptl_crystal_description block
_exptl_crystal_F_000 1988
_exptl_crystal_size_max 0.19
_exptl_crystal_size_mid 0.16
_exptl_crystal_size_min 0.15
_refine_diff_density_max 0.446
_refine_diff_density_min -0.409
_refine_ls_extinction_method none
_refine_ls_goodness_of_fit_ref 1.023
_refine_ls_hydrogen_treatment constr
_refine_ls_matrix_type full
_refine_ls_number_parameters 303
_refine_ls_number_reflns 4384
_refine_ls_number_restraints 20
_refine_ls_restrained_S_all 1.032
_refine_ls_R_factor_all 0.1210
_refine_ls_R_factor_gt 0.0551
_refine_ls_shift/su_max 0.001
_refine_ls_shift/su_mean 0.000
_refine_ls_structure_factor_coef Fsqd
_refine_ls_weighting_details 'calc w = 1/[\s^2^(Fo^2^)+(0.0863P)^2^+3.6364P] where P=(Fo^2^+2Fc^2^)/3'
_refine_ls_weighting_scheme calc
_refine_ls_wR_factor_gt 0.1430
_refine_ls_wR_factor_ref 0.1778
_reflns_number_gt 2396
_reflns_number_total 4384
_reflns_threshold_expression I>2\s(I)
_cod_data_source_file dn3037.cif
_cod_data_source_block I
_cod_original_sg_symbol_H-M 'I 2/a'
_cod_database_code 2212534
_cod_database_fobs_code 2212534

loop_
_symmetry_equiv_pos_as_xyz
'x, y, z'
'-x+1/2, y, -z'
'x+1/2, y+1/2, z+1/2'
'-x+1, y+1/2, -z+1/2'
'-x, -y, -z'
'x-1/2, -y, z'
'-x+1/2, -y+1/2, -z+1/2'
'x, -y+1/2, z+1/2'

loop_
_atom_site_type_symbol
_atom_site_label
_atom_site_fract_x
_atom_site_fract_y
_atom_site_fract_z
_atom_site_U_iso_or_equiv
_atom_site_adp_type
_atom_site_calc_flag
_atom_site_refinement_flags
_atom_site_occupancy
_atom_site_disorder_assembly
_atom_site_disorder_group
C C1 0.26716(18) 1.1067(3) 0.84193(14) 0.0628(10) Uani d . 1 . .
H H1A 0.3128 1.1051 0.8344 0.094 Uiso calc R 1 . .
H H1B 0.2612 1.0769 0.8806 0.094 Uiso calc R 1 . .
H H1C 0.2510 1.1917 0.8381 0.094 Uiso calc R 1 . .
C C2 0.16004(17) 1.0232(3) 0.80985(17) 0.0666(10) Uani d . 1 . .
H H2A 0.1369 0.9780 0.7791 0.100 Uiso calc R 1 . .
H H2B 0.1444 1.1088 0.8109 0.100 Uiso calc R 1 . .
H H2C 0.1529 0.9827 0.8462 0.100 Uiso calc R 1 . .
N N1 0.23061(12) 1.0233(2) 0.79960(10) 0.0447(6) Uani d . 1 . .
H H1 0.2355 1.0563 0.7636 0.054 Uiso calc R 1 . .
C C3 0.25966(16) 0.8935(3) 0.80021(13) 0.0491(8) Uani d . 1 . .
H H3A 0.2548 0.8561 0.8382 0.059 Uiso calc R 1 . .
H H3B 0.3061 0.9001 0.7941 0.059 Uiso calc R 1 . .
C C4 0.22845(15) 0.8069(3) 0.75444(13) 0.0474(7) Uani d . 1 . .
H H4A 0.1860 0.7793 0.7665 0.057 Uiso calc R 1 . .
H H4B 0.2220 0.8527 0.7182 0.057 Uiso calc R 1 . .
N N2 0.60196(14) 0.7895(2) 0.48620(11) 0.0587(7) Uani d D 1 . .
H H2 0.5890 0.7404 0.5159 0.070 Uiso calc R 1 A 1
C C7 0.6740(2) 0.8019(4) 0.4906(2) 0.0943(14) Uani d . 1 B .
H H7A 0.6871 0.8438 0.5262 0.141 Uiso calc R 1 . .
H H7B 0.6882 0.8506 0.4584 0.141 Uiso calc R 1 . .
H H7C 0.6936 0.7194 0.4899 0.141 Uiso calc R 1 . .
C C8 0.5809(2) 0.7294(4) 0.43051(17) 0.0850(13) Uani d . 1 B .
H H8A 0.5928 0.7826 0.3990 0.127 Uiso calc R 1 . .
H H8B 0.5344 0.7181 0.4289 0.127 Uiso calc R 1 . .
H H8C 0.6019 0.6486 0.4275 0.127 Uiso calc R 1 . .
C C11 0.30490(14) 0.9416(3) 0.62840(12) 0.0416(7) Uani d . 1 . .
C C111 0.26051(16) 1.0400(3) 0.65109(13) 0.0476(8) Uani d . 1 . .
O O11 0.27859(11) 1.0960(2) 0.69798(9) 0.0571(6) Uani d . 1 . .
O O12 0.20753(12) 1.0609(2) 0.62412(10) 0.0682(7) Uani d . 1 . .
C C12 0.28406(15) 0.8661(3) 0.58177(12) 0.0458(7) Uani d . 1 . .
H H12 0.2432 0.8809 0.5637 0.055 Uiso calc R 1 . .
C C13 0.32196(15) 0.7703(3) 0.56171(13) 0.0489(8) Uani d . 1 . .
H H13 0.3062 0.7209 0.5307 0.059 Uiso calc R 1 . .
C C14 0.38398(15) 0.7457(3) 0.58712(13) 0.0483(8) Uani d . 1 . .
N N14 0.42095(14) 0.6479(3) 0.56838(13) 0.0721(9) Uani d D 1 . .
H H141 0.4606 0.6378 0.5781 0.086 Uiso d RD 1 . .
H H142 0.4080 0.5992 0.5408 0.086 Uiso d RD 1 . .
C C15 0.40575(16) 0.8223(3) 0.63349(14) 0.0584(9) Uani d . 1 . .
H H15 0.4471 0.8090 0.6509 0.070 Uiso calc R 1 . .
C C16 0.36682(16) 0.9171(3) 0.65366(13) 0.0525(8) Uani d . 1 . .
H H16 0.3822 0.9660 0.6849 0.063 Uiso calc R 1 . .
C C21 0.58313(14) 0.4275(3) 0.60780(13) 0.0445(7) Uani d . 1 . .
C C211 0.59579(15) 0.5362(3) 0.56845(14) 0.0492(8) Uani d . 1 . .
O O21 0.56957(11) 0.6423(2) 0.57921(10) 0.0582(6) Uani d . 1 . .
O O22 0.63049(12) 0.5190(2) 0.52647(11) 0.0680(7) Uani d . 1 . .
C C22 0.61044(15) 0.3097(3) 0.59723(14) 0.0498(8) Uani d . 1 . .
H H22 0.6386 0.3012 0.5670 0.060 Uiso calc R 1 . .
C C23 0.59689(15) 0.2054(3) 0.63033(14) 0.0515(8) Uani d . 1 . .
H H23 0.6163 0.1281 0.6225 0.062 Uiso calc R 1 . .
C C24 0.55444(15) 0.2147(3) 0.67535(14) 0.0514(8) Uani d . 1 . .
N N24 0.53876(15) 0.1103(3) 0.70773(13) 0.0685(8) Uani d D 1 . .
H H241 0.5478 0.0374 0.6932 0.082 Uiso d RD 1 . .
H H242 0.4995 0.1038 0.7202 0.082 Uiso d RD 1 . .
C C25 0.52947(16) 0.3339(3) 0.68784(14) 0.0534(8) Uani d . 1 . .
H H25 0.5028 0.3433 0.7191 0.064 Uiso calc R 1 . .
C C26 0.54358(15) 0.4374(3) 0.65486(13) 0.0500(8) Uani d . 1 . .
H H26 0.5263 0.5158 0.6642 0.060 Uiso calc R 1 . .
O O1W 0.40149(14) 1.1803(3) 0.73928(13) 0.0892(9) Uani d D 1 . .
H H11W 0.3631 1.1565 0.7280 0.134 Uiso d RD 1 . .
H H12W 0.3986 1.2271 0.7691 0.134 Uiso d RD 1 . .
O O2W 0.09565(11) 1.1614(2) 0.66221(10) 0.0648(7) Uani d D 1 . .
H H21W 0.1314 1.1290 0.6522 0.097 Uiso d RD 1 . .
H H22W 0.0858 1.2234 0.6398 0.097 Uiso d RD 1 . .
O O3W 0.2369(5) 1.0094(11) 0.9668(4) 0.082(3) Uani d PD 0.25 . .
H H31W 0.2681 1.0073 0.9929 0.122 Uiso d PRD 0.25 . .
H H32W 0.2027 1.0332 0.9828 0.122 Uiso d PRD 0.25 . .
C C6 0.5797(3) 0.9229(5) 0.4955(3) 0.0891(12) Uani d PD 0.80 B 1
H H6A 0.5988 0.9544 0.5320 0.107 Uiso calc PR 0.80 B 1
H H6B 0.5945 0.9763 0.4646 0.107 Uiso calc PR 0.80 B 1
C C5 0.5101(3) 0.9285(4) 0.4964(3) 0.0891(12) Uani d PD 0.80 . 1
H H5A 0.4950 0.8787 0.5284 0.107 Uiso calc PR 0.80 . 1
H H5B 0.4906 0.8947 0.4605 0.107 Uiso calc PR 0.80 . 1
C C5A 0.5222(10) 0.9879(19) 0.4745(7) 0.0891(12) Uani d PD 0.20 . 2
H H5C 0.4986 0.9825 0.4371 0.107 Uiso calc PR 0.20 . 2
H H5D 0.5584 1.0467 0.4731 0.107 Uiso calc PR 0.20 . 2
C C6A 0.5405(10) 0.8652(17) 0.4991(11) 0.0891(12) Uani d PD 0.20 B 2
H H6C 0.5038 0.8094 0.4897 0.107 Uiso calc PR 0.20 B 2
H H6D 0.5418 0.8763 0.5409 0.107 Uiso calc PR 0.20 B 2

loop_
_atom_site_aniso_label
_atom_site_aniso_U_11
_atom_site_aniso_U_22
_atom_site_aniso_U_33
_atom_site_aniso_U_12
_atom_site_aniso_U_13
_atom_site_aniso_U_23
C1 0.085(3) 0.0428(18) 0.059(2) 0.0029(18) -0.0147(19) -0.0115(16)
C2 0.064(2) 0.060(2) 0.076(2) 0.0131(18) 0.0055(19) -0.0067(19)
N1 0.0605(16) 0.0346(13) 0.0383(13) 0.0052(12) -0.0037(11) -0.0016(10)
C3 0.061(2) 0.0358(16) 0.0492(18) 0.0046(15) -0.0058(15) 0.0022(14)
C4 0.0574(19) 0.0337(15) 0.0506(18) -0.0011(14) -0.0018(15) -0.0013(14)
N2 0.073(2) 0.0508(16) 0.0509(16) 0.0152(15) -0.0120(14) 0.0008(13)
C7 0.097(3) 0.097(3) 0.087(3) -0.038(3) -0.014(2) 0.027(3)
C8 0.106(3) 0.082(3) 0.064(2) 0.014(3) -0.022(2) -0.020(2)
C11 0.0490(17) 0.0382(16) 0.0376(15) 0.0044(13) 0.0045(13) 0.0039(13)
C111 0.062(2) 0.0362(16) 0.0453(17) 0.0025(15) 0.0094(16) 0.0047(14)
O11 0.0748(15) 0.0474(13) 0.0495(13) 0.0090(11) 0.0063(11) -0.0070(11)
O12 0.0593(15) 0.0698(16) 0.0745(16) 0.0246(12) -0.0070(13) -0.0115(13)
C12 0.0428(16) 0.0533(18) 0.0410(16) 0.0070(15) -0.0012(13) 0.0004(14)
C13 0.0473(18) 0.0549(19) 0.0442(17) 0.0013(15) -0.0008(14) -0.0116(15)
C14 0.0492(18) 0.0474(17) 0.0487(18) 0.0059(15) 0.0053(14) -0.0048(14)
N14 0.0581(18) 0.074(2) 0.083(2) 0.0240(16) -0.0072(16) -0.0294(17)
C15 0.0510(19) 0.066(2) 0.056(2) 0.0105(17) -0.0123(16) -0.0127(17)
C16 0.060(2) 0.0520(19) 0.0445(17) 0.0054(16) -0.0044(15) -0.0099(15)
C21 0.0382(16) 0.0449(17) 0.0495(17) -0.0009(14) -0.0068(14) -0.0102(14)
C211 0.0402(17) 0.0449(19) 0.061(2) -0.0050(15) -0.0099(16) -0.0073(16)
O21 0.0587(14) 0.0426(12) 0.0726(15) 0.0021(11) -0.0029(11) -0.0054(11)
O22 0.0738(16) 0.0599(15) 0.0717(16) -0.0021(13) 0.0182(14) -0.0027(13)
C22 0.0451(17) 0.0505(19) 0.0532(19) 0.0045(15) -0.0042(14) -0.0085(15)
C23 0.0505(18) 0.0434(18) 0.059(2) 0.0082(15) -0.0127(16) -0.0049(16)
C24 0.0510(19) 0.0506(19) 0.0513(18) 0.0006(16) -0.0123(15) 0.0012(16)
N24 0.073(2) 0.0582(18) 0.074(2) 0.0027(16) -0.0009(16) 0.0126(16)
C25 0.0537(19) 0.060(2) 0.0465(18) 0.0042(16) 0.0015(15) -0.0049(16)
C26 0.0506(18) 0.0430(18) 0.0556(19) 0.0031(15) -0.0051(15) -0.0107(15)
O1W 0.0816(19) 0.088(2) 0.099(2) -0.0106(16) 0.0187(16) -0.0310(16)
O2W 0.0607(14) 0.0595(15) 0.0746(16) 0.0052(12) 0.0068(12) 0.0033(12)
O3W 0.052(6) 0.128(9) 0.067(6) -0.012(6) 0.018(5) 0.020(6)
C6 0.100(3) 0.054(2) 0.111(3) 0.014(2) -0.021(3) -0.008(2)
C5 0.100(3) 0.054(2) 0.111(3) 0.014(2) -0.021(3) -0.008(2)
C5A 0.100(3) 0.054(2) 0.111(3) 0.014(2) -0.021(3) -0.008(2)
C6A 0.100(3) 0.054(2) 0.111(3) 0.014(2) -0.021(3) -0.008(2)

loop_
_atom_type_symbol
_atom_type_description
_atom_type_scat_dispersion_real
_atom_type_scat_dispersion_imag
_atom_type_scat_source
C C 0.0033 0.0016 'International Tables Vol C Tables 4.2.6.8 and 6.1.1.4'
H H 0.0000 0.0000 'International Tables Vol C Tables 4.2.6.8 and 6.1.1.4'
N N 0.0061 0.0033 'International Tables Vol C Tables 4.2.6.8 and 6.1.1.4'
O O 0.0106 0.0060 'International Tables Vol C Tables 4.2.6.8 and 6.1.1.4'

loop_
_geom_angle_atom_site_label_1
_geom_angle_atom_site_label_2
_geom_angle_atom_site_label_3
_geom_angle_site_symmetry_1
_geom_angle_site_symmetry_3
_geom_angle
N1 C1 H1A . . 109.5
N1 C1 H1B . . 109.5
H1A C1 H1B . . 109.5
N1 C1 H1C . . 109.5
H1A C1 H1C . . 109.5
H1B C1 H1C . . 109.5
N1 C2 H2A . . 109.5
N1 C2 H2B . . 109.5
H2A C2 H2B . . 109.5
N1 C2 H2C . . 109.5
H2A C2 H2C . . 109.5
H2B C2 H2C . . 109.5
C2 N1 C1 . . 111.1(3)
C2 N1 C3 . . 112.9(2)
C1 N1 C3 . . 110.4(2)
C2 N1 H1 . . 107.3
C1 N1 H1 . . 107.4
C3 N1 H1 . . 107.4
N1 C3 C4 . . 113.2(2)
N1 C3 H3A . . 108.9
C4 C3 H3A . . 108.9
N1 C3 H3B . . 108.9
C4 C3 H3B . . 108.9
H3A C3 H3B . . 107.8
C4 C4 C3 7_566 . 110.2(3)
C4 C4 H4A 7_566 . 109.6
C3 C4 H4A . . 109.6
C4 C4 H4B 7_566 . 109.6
C3 C4 H4B . . 109.6
H4A C4 H4B . . 108.1
C8 N2 C7 . . 110.1(3)
C8 N2 C6 . . 116.7(3)
C7 N2 C6 . . 102.5(3)
C8 N2 C6A . . 100.7(10)
C7 N2 C6A . . 140.1(9)
C6 N2 C6A . . 39.1(8)
C8 N2 H2 . . 109.0
C7 N2 H2 . . 109.0
C6 N2 H2 . . 109.0
C6A N2 H2 . . 83.0
N2 C7 H7A . . 109.5
N2 C7 H7B . . 109.5
H7A C7 H7B . . 109.5
N2 C7 H7C . . 109.5
H7A C7 H7C . . 109.5
H7B C7 H7C . . 109.5
N2 C8 H8A . . 109.5
N2 C8 H8B . . 109.5
H8A C8 H8B . . 109.5
N2 C8 H8C . . 109.5
H8A C8 H8C . . 109.5
H8B C8 H8C . . 109.5
C12 C11 C16 . . 117.1(3)
C12 C11 C111 . . 120.2(3)
C16 C11 C111 . . 122.7(3)
O12 C111 O11 . . 123.6(3)
O12 C111 C11 . . 118.6(3)
O11 C111 C11 . . 117.7(3)
C13 C12 C11 . . 121.9(3)
C13 C12 H12 . . 119.0
C11 C12 H12 . . 119.0
C12 C13 C14 . . 120.9(3)
C12 C13 H13 . . 119.5
C14 C13 H13 . . 119.5
N14 C14 C15 . . 121.4(3)
N14 C14 C13 . . 121.0(3)
C15 C14 C13 . . 117.6(3)
C14 N14 H141 . . 123.9
C14 N14 H142 . . 122.6
H141 N14 H142 . . 112.6
C16 C15 C14 . . 120.8(3)
C16 C15 H15 . . 119.6
C14 C15 H15 . . 119.6
C15 C16 C11 . . 121.6(3)
C15 C16 H16 . . 119.2
C11 C16 H16 . . 119.2
C26 C21 C22 . . 117.3(3)
C26 C21 C211 . . 122.8(3)
C22 C21 C211 . . 119.9(3)
O22 C211 O21 . . 122.9(3)
O22 C211 C21 . . 118.9(3)
O21 C211 C21 . . 118.1(3)
C23 C22 C21 . . 121.7(3)
C23 C22 H22 . . 119.1
C21 C22 H22 . . 119.1
C22 C23 C24 . . 120.5(3)
C22 C23 H23 . . 119.8
C24 C23 H23 . . 119.8
N24 C24 C23 . . 121.2(3)
N24 C24 C25 . . 120.9(3)
C23 C24 C25 . . 117.9(3)
C24 N24 H241 . . 116.4
C24 N24 H242 . . 119.1
H241 N24 H242 . . 106.1
C26 C25 C24 . . 121.1(3)
C26 C25 H25 . . 119.4
C24 C25 H25 . . 119.4
C25 C26 C21 . . 121.3(3)
C25 C26 H26 . . 119.3
C21 C26 H26 . . 119.3
H11W O1W H12W . . 108.5
H21W O2W H22W . . 109.1
O3W O3W H31W 2_557 . 28.6
O3W O3W H32W 2_557 . 80.0
H31W O3W H32W . . 107.8
C5 C6 N2 . . 110.6(4)
C5 C6 H6A . . 109.5
N2 C6 H6A . . 109.5
C5 C6 H6B . . 109.5
N2 C6 H6B . . 109.5
H6A C6 H6B . . 108.1
C6 C5 C5 . 5_676 108.0(6)
C6 C5 H5A . . 110.1
C5 C5 H5A 5_676 . 110.1
C6 C5 H5B . . 110.1
C5 C5 H5B 5_676 . 110.1
H5A C5 H5B . . 108.4
C6A C5A C5A . 5_676 90.0(15)
C6A C5A H5C . . 113.6
C5A C5A H5C 5_676 . 113.6
C6A C5A H5D . . 113.6
C5A C5A H5D 5_676 . 113.6
H5C C5A H5D . . 110.9
C5A C6A N2 . . 125.9(15)
C5A C6A H6C . . 105.8
N2 C6A H6C . . 105.8
C5A C6A H6D . . 105.8
N2 C6A H6D . . 105.8
H6C C6A H6D . . 106.2

loop_
_geom_bond_atom_site_label_1
_geom_bond_atom_site_label_2
_geom_bond_site_symmetry_2
_geom_bond_distance
_geom_bond_publ_flag
C1 N1 . 1.490(4) ?
C1 H1A . 0.9600 ?
C1 H1B . 0.9600 ?
C1 H1C . 0.9600 ?
C2 N1 . 1.476(4) ?
C2 H2A . 0.9600 ?
C2 H2B . 0.9600 ?
C2 H2C . 0.9600 ?
N1 C3 . 1.495(4) ?
N1 H1 . 0.9100 ?
C3 C4 . 1.515(4) ?
C3 H3A . 0.9700 ?
C3 H3B . 0.9700 ?
C4 C4 7_566 1.513(6) ?
C4 H4A . 0.9700 ?
C4 H4B . 0.9700 ?
N2 C8 . 1.479(4) ?
N2 C7 . 1.480(5) ?
N2 C6 . 1.500(5) ?
N2 C6A . 1.533(15) ?
N2 H2 . 0.9100 ?
C7 H7A . 0.9600 ?
C7 H7B . 0.9600 ?
C7 H7C . 0.9600 ?
C8 H8A . 0.9600 ?
C8 H8B . 0.9600 ?
C8 H8C . 0.9600 ?
C11 C12 . 1.390(4) ?
C11 C16 . 1.394(4) ?
C11 C111 . 1.493(4) ?
C111 O12 . 1.244(4) y
C111 O11 . 1.272(4) y
C12 C13 . 1.370(4) ?
C12 H12 . 0.9300 ?
C13 C14 . 1.397(4) ?
C13 H13 . 0.9300 ?
C14 N14 . 1.364(4) ?
C14 C15 . 1.397(4) ?
N14 H141 . 0.8389 ?
N14 H142 . 0.8507 ?
C15 C16 . 1.375(4) ?
C15 H15 . 0.9300 ?
C16 H16 . 0.9300 ?
C21 C26 . 1.390(4) ?
C21 C22 . 1.391(4) ?
C21 C211 . 1.494(4) ?
C211 O22 . 1.242(4) y
C211 O21 . 1.273(4) y
C22 C23 . 1.378(4) ?
C22 H22 . 0.9300 ?
C23 C24 . 1.390(5) ?
C23 H23 . 0.9300 ?
C24 N24 . 1.379(4) ?
C24 C25 . 1.395(4) ?
N24 H241 . 0.8631 ?
N24 H242 . 0.8696 ?
C25 C26 . 1.372(4) ?
C25 H25 . 0.9300 ?
C26 H26 . 0.9300 ?
O1W H11W . 0.8531 ?
O1W H12W . 0.8520 ?
O2W H21W . 0.8512 ?
O2W H22W . 0.8523 ?
O3W O3W 2_557 1.599(19) ?
O3W H31W . 0.8563 ?
O3W H32W . 0.8471 ?
C6 C5 . 1.427(7) ?
C6 H6A . 0.9700 ?
C6 H6B . 0.9700 ?
C5 C5 5_676 1.578(7) ?
C5 H5A . 0.9700 ?
C5 H5B . 0.9700 ?
C5A C6A . 1.458(17) ?
C5A C5A 5_676 1.541(10) ?
C5A H5C . 0.9700 ?
C5A H5D . 0.9700 ?
C6A H6C . 0.9700 ?
C6A H6D . 0.9700 ?

loop_
_geom_hbond_atom_site_label_D
_geom_hbond_atom_site_label_H
_geom_hbond_atom_site_label_A
_geom_hbond_site_symmetry_A
_geom_hbond_distance_DH
_geom_hbond_distance_HA
_geom_hbond_distance_DA
_geom_hbond_angle_DHA
N1 H1 O11 . 0.91 1.84 2.698(4) 156.5
N2 H2 O21 . 0.91 1.85 2.758(4) 175.2
N14 H141 O21 . 0.84 2.23 3.043(4) 162.9
N14 H142 O22 5_666 0.85 2.11 2.964(4) 176.2
N24 H241 O2W 6_665 0.86 2.44 3.290(4) 168.1
N24 H242 O1W 1_545 0.87 2.23 3.030(4) 153.2
O1W H11W O11 . 0.85 1.94 2.793(4) 175.9
O1W H12W O2W 7_576 0.85 1.97 2.820(4) 172.5
O2W H21W O12 . 0.85 1.86 2.711(3) 175.3
O2W H22W O21 6_575 0.85 2.01 2.856(4) 172.4
